data_7117622
loop_
_publ_author_name
'Wu, Xiaowei'
'Zhang, Dengyou'
'Zhou, Shengbin'
'Gao, Feng'
'Liu, Hong'

_publ_section_title
;
 Site-specific indolation of proline-based peptides via
 copper(ii)-catalyzed oxidative coupling of tertiary amine N-oxides.
;
_journal_issue 63
_journal_name_full 'Chemical communications (Cambridge, England)'
_journal_page_first 12571
_journal_page_last 12573
_journal_paper_doi 10.1039/c5cc03706a
_journal_volume 51
_journal_year 2015
_chemical_absolute_configuration rmad
_chemical_formula_moiety 'C29 H37 N3 O3'
_chemical_formula_sum 'C29 H37 N3 O3'
_chemical_formula_weight 475.61
_chemical_name_systematic
;
 ?
;
_space_group_crystal_system triclinic
_space_group_IT_number 1
_space_group_name_Hall 'P 1'
_space_group_name_H-M_alt 'P 1'
_symmetry_space_group_name_Hall 'P 1'
_symmetry_space_group_name_H-M 'P 1'
_atom_sites_solution_hydrogens geom
_atom_sites_solution_primary dual
_audit_creation_date 2014-08-27
_audit_creation_method
;
Olex2 1.2
(compiled 2014.07.22 svn.r2960 for OlexSys, GUI svn.r4862)
;
_audit_update_record
;
2014-09-11 deposited with the CCDC.
2015-06-26 downloaded from the CCDC.
;
_cell_angle_alpha 89.715(3)
_cell_angle_beta 77.329(3)
_cell_angle_gamma 77.339(3)
_cell_formula_units_Z 4
_cell_length_a 13.8032(6)
_cell_length_b 14.0849(6)
_cell_length_c 14.8146(6)
_cell_measurement_reflns_used 3057
_cell_measurement_temperature 130
_cell_measurement_theta_max 61.87
_cell_measurement_theta_min 5.04
_cell_volume 2738.9(2)
_computing_cell_refinement 'SAINT v7.68A (Bruker, 2009)'
_computing_data_reduction 'SAINT v7.68A (Bruker, 2009)'
_computing_molecular_graphics 'Olex2 (Dolomanov et al., 2009)'
_computing_publication_material 'Olex2 (Dolomanov et al., 2009)'
_computing_structure_refinement 'XL (Sheldrick, 2008)'
_computing_structure_solution 'ShelXD (Sheldrick, 2008)'
_diffrn_ambient_temperature 130
_diffrn_measured_fraction_theta_full 0.949
_diffrn_measured_fraction_theta_max 0.918
_diffrn_measurement_device_type 'Bruker APEX-II CCD'
_diffrn_measurement_method '\f and \w scans'
_diffrn_radiation_monochromator graphite
_diffrn_radiation_type CuK\a
_diffrn_radiation_wavelength 1.54178
_diffrn_reflns_av_R_equivalents 0.0705
_diffrn_reflns_av_unetI/netI 0.1017
_diffrn_reflns_laue_measured_fraction_full 0.949
_diffrn_reflns_laue_measured_fraction_max 0.918
_diffrn_reflns_limit_h_max 16
_diffrn_reflns_limit_h_min -16
_diffrn_reflns_limit_k_max 17
_diffrn_reflns_limit_k_min -16
_diffrn_reflns_limit_l_max 17
_diffrn_reflns_limit_l_min -15
_diffrn_reflns_number 23447
_diffrn_reflns_point_group_measured_fraction_full 0.648
_diffrn_reflns_point_group_measured_fraction_max 0.624
_diffrn_reflns_theta_full 67.679
_diffrn_reflns_theta_max 70.246
_diffrn_reflns_theta_min 5.035
_diffrn_standards_number 0
_exptl_absorpt_coefficient_mu 0.593
_exptl_absorpt_correction_T_max 0.7533
_exptl_absorpt_correction_T_min 0.5511
_exptl_absorpt_correction_type multi-scan
_exptl_absorpt_process_details
;
SADABS-2008/1 (Bruker,2008) was used for absorption correction.
wR2(int) was 0.1422 before and 0.0688 after correction.
The Ratio of minimum to maximum transmission is 0.7316.
The \l/2 correction factor is 0.0015.
;
_exptl_crystal_colour colourless
_exptl_crystal_density_diffrn 1.153
_exptl_crystal_description prism
_exptl_crystal_F_000 1024
_exptl_crystal_size_max 0.25
_exptl_crystal_size_mid 0.06
_exptl_crystal_size_min 0.03
_refine_diff_density_max 0.761
_refine_diff_density_min -0.328
_refine_diff_density_rms 0.090
_refine_ls_abs_structure_details
;
 Flack x determined using 1966 quotients [(I+)-(I-)]/[(I+)+(I-)]
 (Parsons, Flack and Wagner, Acta Cryst. B69 (2013) 249-259).
;
_refine_ls_abs_structure_Flack -0.1(3)
_refine_ls_extinction_coef 0.0049(6)
_refine_ls_extinction_expression Fc^*^=kFc[1+0.001xFc^2^\l^3^/sin(2\q)]^-1/4^
_refine_ls_extinction_method SHELXL
_refine_ls_goodness_of_fit_ref 1.026
_refine_ls_hydrogen_treatment constr
_refine_ls_matrix_type full
_refine_ls_number_parameters 1278
_refine_ls_number_reflns 13022
_refine_ls_number_restraints 3
_refine_ls_restrained_S_all 1.026
_refine_ls_R_factor_all 0.0891
_refine_ls_R_factor_gt 0.0725
_refine_ls_shift/su_max 0.051
_refine_ls_shift/su_mean 0.001
_refine_ls_structure_factor_coef Fsqd
_refine_ls_weighting_details 'w=1/[\s^2^(Fo^2^)+(0.1369P)^2^] where P=(Fo^2^+2Fc^2^)/3'
_refine_ls_weighting_scheme calc
_refine_ls_wR_factor_gt 0.1976
_refine_ls_wR_factor_ref 0.2174
_reflns_Friedel_coverage 0.361
_reflns_friedel_fraction_full 0.347
_reflns_friedel_fraction_max 0.331
_reflns_number_gt 10118
_reflns_number_total 13022
_reflns_threshold_expression 'I > 2\s(I)'
_cod_data_source_file c5cc03706a2.cif
_cod_data_source_block cu_dm14486_0m
_cod_database_code 7117622
_shelxl_version_number 2014-3
_shelx_space_group_comment
;
The symmetry employed for this shelxl refinement is uniquely defined
by the following loop, which should always be used as a source of
symmetry information in preference to the above space-group names.
They are only intended as comments.
;
_shelx_estimated_absorpt_t_max 0.982
_shelx_estimated_absorpt_t_min 0.866
_olex2_refinement_description
;
1. Fixed Uiso
 At 1.2 times of:
  All C(H) groups, All C(H,H) groups, All N(H) groups
 At 1.5 times of:
  All C(H,H,H) groups
2.a Ternary CH refined with riding coordinates:
 C11(H11), C14(H14), C23(H23), C27(H27), C11B(H11B), C14B(H14B), C23B(H23B),
 C27B(H27B), C11A(H11A), C14A(H14A), C23A(H23A), C27A(H27A), C11C(H11C),
 C14C(H14C), C23C(H23C), C27C(H27C)
2.b Secondary CH2 refined with riding coordinates:
 C2(H2A,H2B), C12(H12A,H12B), C13(H13A,H13B), C15(H15A,H15B), C26(H26A,H26B),
 C2B(H2BA,H2BB), C12B(H12C,H12D), C13B(H13C,H13D), C15B(H15C,H15D), C26B(H26C,
 H26D), C2A(H2AA,H2AB), C12A(H12E,H12F), C13A(H13E,H13F), C15A(H15E,H15F),
 C26A(H26E,H26F), C2C(H2CA,H2CB), C12C(H12G,H12H), C13C(H13G,H13H), C15C(H15G,
 H15H), C26C(H26G,H26H)
2.c Aromatic/amide H refined with riding coordinates:
 N1(H1), N3(H3), C4(H4), C5(H5), C6(H6), C10(H10), C17(H17), C18(H18),
 C19(H19), C20(H20), C21(H21), N7(H7), N9(H9), C4B(H4B), C5B(H5B), C6B(H6B),
 C10B(H10B), C17B(H17B), C18B(H18B), C19B(H19B), C20B(H20B), C21B(H21B),
 N4(H4A), N6(H6A), C4A(H4AA), C5A(H5A), C6A(H6AA), C10A(H10A), C17A(H17A),
 C18A(H18A), C19A(H19A), C20A(H20A), C21A(H21A), N10(H10C), N12(H12), C4C(H4C),
 C5C(H5C), C6C(H6C), C10C(H10D), C17C(H17C), C18C(H18C), C19C(H19C), C20C(H20C),
  C21C(H21C)
2.d Idealised Me refined as rotating group:
 C1(H1A,H1B,H1C), C25(H25A,H25B,H25C), C28(H28A,H28B,H28C), C29(H29A,H29B,
 H29C), C1B(H1BA,H1BB,H1BC), C25B(H25D,H25E,H25F), C28B(H28D,H28E,H28F),
 C29B(H29D,H29E,H29F), C1A(H1AA,H1AB,H1AC), C25A(H25G,H25H,H25I), C28A(H28G,
 H28H,H28I), C29A(H29G,H29H,H29I), C1C(H1CA,H1CB,H1CC), C25C(H25J,H25K,H25L),
 C28C(H28J,H28K,H28L), C29C(H29J,H29K,H29L)
;
_olex2_submission_special_instructions 'No special instructions were received'

loop_
_space_group_symop_operation_xyz
'x, y, z'

loop_
_atom_site_label
_atom_site_type_symbol
_atom_site_fract_x
_atom_site_fract_y
_atom_site_fract_z
_atom_site_U_iso_or_equiv
_atom_site_adp_type
_atom_site_occupancy
_atom_site_site_symmetry_order
_atom_site_calc_flag
_atom_site_refinement_flags_posn
O1 O -0.2428(4) -0.7905(3) 0.4907(3) 0.0427(10) Uani 1 1 d .
O2 O -0.2848(4) -0.7749(4) 0.1787(3) 0.0490(11) Uani 1 1 d .
O3 O -0.3905(4) -0.8715(3) 0.2384(3) 0.0482(11) Uani 1 1 d .
N1 N -0.1638(5) -0.4365(4) 0.1244(4) 0.0432(13) Uani 1 1 d .
H1 H -0.1837 -0.4364 0.0719 0.052 Uiso 1 1 calc R
N2 N -0.0986(4) -0.6507(3) 0.3265(3) 0.0309(10) Uani 1 1 d .
N3 N -0.2582(4) -0.7349(3) 0.3499(3) 0.0343(11) Uani 1 1 d .
H3 H -0.2367 -0.6991 0.3042 0.041 Uiso 1 1 calc R
C1 C -0.1306(7) -0.1478(7) -0.0019(7) 0.071(3) Uani 1 1 d .
H1A H -0.1486 -0.1365 -0.0621 0.107 Uiso 1 1 calc GR
H1B H -0.0577 -0.1510 -0.0088 0.107 Uiso 1 1 calc GR
H1C H -0.1700 -0.0944 0.0423 0.107 Uiso 1 1 calc GR
C2 C -0.1544(7) -0.2426(5) 0.0332(6) 0.0550(18) Uani 1 1 d .
H2A H -0.1169 -0.2954 -0.0136 0.066 Uiso 1 1 calc R
H2B H -0.2281 -0.2385 0.0394 0.066 Uiso 1 1 calc R
C3 C -0.1277(5) -0.2696(4) 0.1251(5) 0.0409(14) Uani 1 1 d .
C4 C -0.0936(6) -0.2091(5) 0.1794(6) 0.0507(17) Uani 1 1 d .
H4 H -0.0883 -0.1461 0.1586 0.061 Uiso 1 1 calc R
C5 C -0.0669(6) -0.2366(5) 0.2623(5) 0.0499(17) Uani 1 1 d .
H5 H -0.0454 -0.1917 0.2970 0.060 Uiso 1 1 calc R
C6 C -0.0710(5) -0.3287(4) 0.2957(5) 0.0416(14) Uani 1 1 d .
H6 H -0.0504 -0.3482 0.3513 0.050 Uiso 1 1 calc R
C7 C -0.1065(4) -0.3913(4) 0.2445(4) 0.0316(12) Uani 1 1 d .
C8 C -0.1336(5) -0.3606(4) 0.1609(4) 0.0362(13) Uani 1 1 d .
C9 C -0.1220(4) -0.4881(4) 0.2588(4) 0.0323(12) Uani 1 1 d .
C10 C -0.1579(6) -0.5124(4) 0.1837(5) 0.0435(15) Uani 1 1 d .
H10 H -0.1757 -0.5724 0.1744 0.052 Uiso 1 1 calc R
C11 C -0.1066(5) -0.5443(4) 0.3414(4) 0.0317(12) Uani 1 1 d .
H11 H -0.0420 -0.5354 0.3566 0.038 Uiso 1 1 calc R
C12 C -0.1921(5) -0.5174(4) 0.4280(5) 0.0411(14) Uani 1 1 d .
H12A H -0.2597 -0.5134 0.4138 0.049 Uiso 1 1 calc R
H12B H -0.1913 -0.4548 0.4576 0.049 Uiso 1 1 calc R
C13 C -0.1649(6) -0.6031(4) 0.4888(4) 0.0448(16) Uani 1 1 d .
H13A H -0.2250 -0.6099 0.5369 0.054 Uiso 1 1 calc R
H13B H -0.1097 -0.5953 0.5190 0.054 Uiso 1 1 calc R
C14 C -0.1295(5) -0.6906(4) 0.4185(4) 0.0324(12) Uani 1 1 d .
H14 H -0.0690 -0.7360 0.4335 0.039 Uiso 1 1 calc R
C15 C 0.0037(5) -0.6995(4) 0.2768(4) 0.0352(13) Uani 1 1 d .
H15A H 0.0531 -0.6916 0.3140 0.042 Uiso 1 1 calc R
H15B H 0.0210 -0.6678 0.2175 0.042 Uiso 1 1 calc R
C16 C 0.0136(5) -0.8068(4) 0.2573(4) 0.0339(12) Uani 1 1 d .
C17 C 0.0785(5) -0.8745(4) 0.2960(5) 0.0388(13) Uani 1 1 d .
H17 H 0.1188 -0.8539 0.3332 0.047 Uiso 1 1 calc R
C18 C 0.0853(6) -0.9750(5) 0.2804(5) 0.0478(16) Uani 1 1 d .
H18 H 0.1309 -1.0220 0.3062 0.057 Uiso 1 1 calc R
C19 C 0.0257(6) -1.0043(4) 0.2279(5) 0.0474(16) Uani 1 1 d .
H19 H 0.0298 -1.0718 0.2180 0.057 Uiso 1 1 calc R
C20 C -0.0389(5) -0.9375(5) 0.1899(5) 0.0447(15) Uani 1 1 d .
H20 H -0.0797 -0.9587 0.1537 0.054 Uiso 1 1 calc R
C21 C -0.0461(5) -0.8374(4) 0.2038(4) 0.0363(13) Uani 1 1 d .
H21 H -0.0913 -0.7910 0.1769 0.044 Uiso 1 1 calc R
C22 C -0.2141(5) -0.7445(4) 0.4227(4) 0.0332(12) Uani 1 1 d .
C23 C -0.3398(5) -0.7815(4) 0.3447(4) 0.0355(12) Uani 1 1 d .
H23 H -0.3276 -0.8443 0.3767 0.043 Uiso 1 1 calc R
C24 C -0.3335(5) -0.8069(4) 0.2428(4) 0.0342(13) Uani 1 1 d .
C25 C -0.3951(7) -0.9007(7) 0.1470(6) 0.063(2) Uani 1 1 d .
H25A H -0.3258 -0.9238 0.1096 0.094 Uiso 1 1 calc GR
H25B H -0.4307 -0.8451 0.1181 0.094 Uiso 1 1 calc GR
H25C H -0.4319 -0.9533 0.1510 0.094 Uiso 1 1 calc GR
C26 C -0.4450(5) -0.7208(5) 0.3949(5) 0.0409(14) Uani 1 1 d .
H26A H -0.4979 -0.7470 0.3743 0.049 Uiso 1 1 calc R
H26B H -0.4531 -0.7309 0.4621 0.049 Uiso 1 1 calc R
C27 C -0.4660(5) -0.6118(5) 0.3813(6) 0.0489(17) Uani 1 1 d .
H27 H -0.4066 -0.5875 0.3925 0.059 Uiso 1 1 calc R
C28 C -0.5589(8) -0.5613(7) 0.4521(7) 0.076(3) Uani 1 1 d .
H28A H -0.6203 -0.5716 0.4342 0.114 Uiso 1 1 calc GR
H28B H -0.5611 -0.4914 0.4554 0.114 Uiso 1 1 calc GR
H28C H -0.5559 -0.5882 0.5129 0.114 Uiso 1 1 calc GR
C29 C -0.4775(10) -0.5864(7) 0.2854(7) 0.092(3) Uani 1 1 d .
H29A H -0.4191 -0.6242 0.2402 0.138 Uiso 1 1 calc GR
H29B H -0.4806 -0.5167 0.2778 0.138 Uiso 1 1 calc GR
H29C H -0.5404 -0.6017 0.2753 0.138 Uiso 1 1 calc GR
O7 O -0.6016(4) -0.8493(3) 0.0676(3) 0.0437(10) Uani 1 1 d .
O8 O -0.5567(4) -0.8963(3) -0.2637(3) 0.0462(11) Uani 1 1 d .
O9 O -0.4616(4) -0.7881(4) -0.2522(3) 0.0565(13) Uani 1 1 d .
N7 N -0.7361(5) -1.1997(4) -0.2346(4) 0.0448(13) Uani 1 1 d .
H7 H -0.7140 -1.2035 -0.2951 0.054 Uiso 1 1 calc R
N8 N -0.7569(4) -0.9891(4) -0.0200(4) 0.0366(11) Uani 1 1 d .
N9 N -0.5927(4) -0.9125(4) -0.0745(3) 0.0368(11) Uani 1 1 d .
H9 H -0.6179 -0.9476 -0.1086 0.044 Uiso 1 1 calc R
C1B C -0.769(2) -1.4613(12) -0.3436(11) 0.203(12) Uani 1 1 d .
H1BA H -0.7813 -1.4699 -0.4054 0.304 Uiso 1 1 calc GR
H1BB H -0.8043 -1.5022 -0.3005 0.304 Uiso 1 1 calc GR
H1BC H -0.6957 -1.4802 -0.3463 0.304 Uiso 1 1 calc GR
C2B C -0.8039(10) -1.3680(6) -0.3143(6) 0.077(3) Uani 1 1 d .
H2BA H -0.8685 -1.3445 -0.3346 0.093 Uiso 1 1 calc R
H2BB H -0.7547 -1.3314 -0.3481 0.093 Uiso 1 1 calc R
C3B C -0.8240(7) -1.3388(5) -0.2134(6) 0.0541(18) Uani 1 1 d .
C4B C -0.8784(7) -1.3859(5) -0.1436(6) 0.0562(19) Uani 1 1 d .
H4B H -0.9033 -1.4394 -0.1604 0.067 Uiso 1 1 calc R
C5B C -0.8977(6) -1.3575(5) -0.0493(6) 0.0542(18) Uani 1 1 d .
H5B H -0.9342 -1.3926 -0.0043 0.065 Uiso 1 1 calc R
C6B C -0.8645(5) -1.2795(5) -0.0210(5) 0.0438(15) Uani 1 1 d .
H6B H -0.8777 -1.2605 0.0428 0.053 Uiso 1 1 calc R
C7B C -0.8109(5) -1.2290(4) -0.0885(5) 0.0398(14) Uani 1 1 d .
C8B C -0.7904(5) -1.2604(4) -0.1840(5) 0.0405(14) Uani 1 1 d .
C9B C -0.7662(5) -1.1464(5) -0.0863(5) 0.0408(14) Uani 1 1 d .
C10B C -0.7223(6) -1.1328(5) -0.1757(5) 0.0451(15) Uani 1 1 d .
H10B H -0.6866 -1.0830 -0.1945 0.054 Uiso 1 1 calc R
C11B C -0.7645(5) -1.0910(4) -0.0005(4) 0.0414(14) Uani 1 1 d .
H11B H -0.8273 -1.0913 0.0482 0.050 Uiso 1 1 calc R
C12B C -0.6710(6) -1.1284(5) 0.0381(5) 0.0456(15) Uani 1 1 d .
H12C H -0.6082 -1.1416 -0.0117 0.055 Uiso 1 1 calc R
H12D H -0.6759 -1.1885 0.0721 0.055 Uiso 1 1 calc R
C13B C -0.6729(5) -1.0430(5) 0.1043(5) 0.0453(15) Uani 1 1 d .
H13C H -0.6036 -1.0424 0.1120 0.054 Uiso 1 1 calc R
H13D H -0.7174 -1.0467 0.1659 0.054 Uiso 1 1 calc R
C14B C -0.7167(5) -0.9523(4) 0.0542(4) 0.0375(13) Uani 1 1 d .
H14B H -0.7731 -0.9077 0.0986 0.045 Uiso 1 1 calc R
C15B C -0.8529(5) -0.9276(5) -0.0330(5) 0.0442(15) Uani 1 1 d .
H15C H -0.9026 -0.9152 0.0273 0.053 Uiso 1 1 calc R
H15D H -0.8813 -0.9622 -0.0753 0.053 Uiso 1 1 calc R
C16B C -0.8377(5) -0.8326(5) -0.0723(5) 0.0426(14) Uani 1 1 d .
C17B C -0.8587(6) -0.7477(5) -0.0160(6) 0.059(2) Uani 1 1 d .
H17B H -0.8853 -0.7503 0.0485 0.071 Uiso 1 1 calc R
C18B C -0.8426(8) -0.6625(7) -0.0505(10) 0.080(3) Uani 1 1 d .
H18B H -0.8594 -0.6058 -0.0107 0.096 Uiso 1 1 calc R
C19B C -0.8026(9) -0.6576(7) -0.1412(12) 0.098(4) Uani 1 1 d .
H19B H -0.7886 -0.5982 -0.1652 0.117 Uiso 1 1 calc R
C20B C -0.7821(10) -0.7388(8) -0.1991(9) 0.101(4) Uani 1 1 d .
H20B H -0.7562 -0.7344 -0.2636 0.121 Uiso 1 1 calc R
C21B C -0.7987(8) -0.8268(6) -0.1650(6) 0.072(3) Uani 1 1 d .
H21B H -0.7831 -0.8828 -0.2055 0.087 Uiso 1 1 calc R
C22B C -0.6338(5) -0.8998(4) 0.0155(4) 0.0334(12) Uani 1 1 d .
C23B C -0.5091(4) -0.8718(4) -0.1186(4) 0.0368(13) Uani 1 1 d .
H23B H -0.5149 -0.8080 -0.0863 0.044 Uiso 1 1 calc R
C24B C -0.5139(5) -0.8543(4) -0.2190(4) 0.0373(13) Uani 1 1 d .
C25B C -0.4546(8) -0.7667(8) -0.3489(6) 0.074(3) Uani 1 1 d .
H25D H -0.4112 -0.8228 -0.3878 0.112 Uiso 1 1 calc GR
H25E H -0.4250 -0.7096 -0.3624 0.112 Uiso 1 1 calc GR
H25F H -0.5228 -0.7533 -0.3619 0.112 Uiso 1 1 calc GR
C26B C -0.4064(5) -0.9392(5) -0.1142(5) 0.0495(16) Uani 1 1 d .
H26C H -0.3509 -0.9082 -0.1450 0.059 Uiso 1 1 calc R
H26D H -0.4026 -0.9463 -0.0485 0.059 Uiso 1 1 calc R
C27B C -0.3892(6) -1.0406(5) -0.1597(6) 0.0555(19) Uani 1 1 d .
H27B H -0.4505 -1.0439 -0.1841 0.067 Uiso 1 1 calc R
C28B C -0.3775(9) -1.1181(7) -0.0874(8) 0.086(3) Uani 1 1 d .
H28D H -0.3180 -1.1157 -0.0624 0.128 Uiso 1 1 calc GR
H28E H -0.3684 -1.1827 -0.1166 0.128 Uiso 1 1 calc GR
H28F H -0.4387 -1.1055 -0.0371 0.128 Uiso 1 1 calc GR
C29B C -0.2981(8) -1.0616(7) -0.2384(7) 0.078(3) Uani 1 1 d .
H29D H -0.3019 -1.0078 -0.2806 0.116 Uiso 1 1 calc GR
H29E H -0.2963 -1.1220 -0.2719 0.116 Uiso 1 1 calc GR
H29F H -0.2362 -1.0689 -0.2145 0.116 Uiso 1 1 calc GR
O4 O -0.6470(4) -1.2076(3) 0.5758(3) 0.0442(10) Uani 1 1 d .
O5 O -0.5389(4) -1.1435(4) 0.2539(3) 0.0520(12) Uani 1 1 d .
O6 O -0.4872(4) -1.3065(4) 0.2397(4) 0.0591(14) Uani 1 1 d .
N4 N -0.6728(4) -0.7964(3) 0.2584(3) 0.0341(10) Uani 1 1 d .
H4A H -0.6488 -0.8045 0.1982 0.041 Uiso 1 1 calc R
N5 N -0.6340(4) -0.9670(3) 0.4945(3) 0.0329(10) Uani 1 1 d .
N6 N -0.6211(4) -1.1472(3) 0.4334(3) 0.0341(11) Uani 1 1 d .
H6A H -0.6264 -1.0941 0.4016 0.041 Uiso 1 1 calc R
C1A C -0.7926(8) -0.5137(5) 0.1322(6) 0.066(2) Uani 1 1 d .
H1AA H -0.7704 -0.5121 0.0648 0.100 Uiso 1 1 calc GR
H1AB H -0.7757 -0.4592 0.1617 0.100 Uiso 1 1 calc GR
H1AC H -0.8664 -0.5083 0.1491 0.100 Uiso 1 1 calc GR
C2A C -0.7390(6) -0.6085(4) 0.1647(5) 0.0441(15) Uani 1 1 d .
H2AA H -0.7562 -0.6628 0.1338 0.053 Uiso 1 1 calc R
H2AB H -0.6646 -0.6145 0.1441 0.053 Uiso 1 1 calc R
C3A C -0.7638(5) -0.6204(4) 0.2665(4) 0.0347(13) Uani 1 1 d .
C4A C -0.8228(5) -0.5468(4) 0.3325(5) 0.0409(14) Uani 1 1 d .
H4AA H -0.8476 -0.4839 0.3121 0.049 Uiso 1 1 calc R
C5A C -0.8458(5) -0.5633(4) 0.4263(5) 0.0448(15) Uani 1 1 d .
H5A H -0.8857 -0.5108 0.4677 0.054 Uiso 1 1 calc R
C6A C -0.8139(5) -0.6513(4) 0.4623(5) 0.0400(14) Uani 1 1 d .
H6AA H -0.8319 -0.6606 0.5269 0.048 Uiso 1 1 calc R
C7A C -0.7535(4) -0.7275(4) 0.4000(4) 0.0313(12) Uani 1 1 d .
C8A C -0.7303(4) -0.7114(4) 0.3048(4) 0.0307(12) Uani 1 1 d .
C9A C -0.7080(5) -0.8286(4) 0.4106(4) 0.0323(12) Uani 1 1 d .
C10A C -0.6589(5) -0.8668(4) 0.3224(4) 0.0347(12) Uani 1 1 d .
H10A H -0.6211 -0.9319 0.3080 0.042 Uiso 1 1 calc R
C11A C -0.7164(5) -0.8805(4) 0.4987(4) 0.0383(14) Uani 1 1 d .
H11A H -0.7153 -0.8348 0.5497 0.046 Uiso 1 1 calc R
C12A C -0.8116(5) -0.9217(5) 0.5258(5) 0.0456(15) Uani 1 1 d .
H12E H -0.8247 -0.9536 0.4717 0.055 Uiso 1 1 calc R
H12F H -0.8722 -0.8699 0.5531 0.055 Uiso 1 1 calc R
C13A C -0.7854(5) -0.9956(5) 0.5976(5) 0.0468(16) Uani 1 1 d .
H13E H -0.8214 -1.0492 0.5978 0.056 Uiso 1 1 calc R
H13F H -0.8033 -0.9642 0.6604 0.056 Uiso 1 1 calc R
C14A C -0.6688(5) -1.0334(4) 0.5646(4) 0.0348(12) Uani 1 1 d .
H14A H -0.6358 -1.0308 0.6180 0.042 Uiso 1 1 calc R
C15A C -0.5366(5) -0.9445(4) 0.5001(5) 0.0407(14) Uani 1 1 d .
H15E H -0.5425 -0.9154 0.5623 0.049 Uiso 1 1 calc R
H15F H -0.5201 -0.8961 0.4538 0.049 Uiso 1 1 calc R
C16A C -0.4509(5) -1.0363(4) 0.4821(5) 0.0398(14) Uani 1 1 d .
C17A C -0.4237(6) -1.0895(5) 0.5549(5) 0.0482(16) Uani 1 1 d .
H17A H -0.4534 -1.0657 0.6170 0.058 Uiso 1 1 calc R
C18A C -0.3534(6) -1.1773(6) 0.5372(7) 0.063(2) Uani 1 1 d .
H18A H -0.3366 -1.2145 0.5875 0.075 Uiso 1 1 calc R
C19A C -0.3071(6) -1.2121(6) 0.4477(7) 0.069(2) Uani 1 1 d .
H19A H -0.2584 -1.2724 0.4367 0.082 Uiso 1 1 calc R
C20A C -0.3317(6) -1.1595(6) 0.3752(7) 0.061(2) Uani 1 1 d .
H20A H -0.3005 -1.1836 0.3135 0.073 Uiso 1 1 calc R
C21A C -0.4035(5) -1.0692(5) 0.3914(5) 0.0461(15) Uani 1 1 d .
H21A H -0.4191 -1.0315 0.3410 0.055 Uiso 1 1 calc R
C22A C -0.6432(5) -1.1387(4) 0.5245(4) 0.0356(13) Uani 1 1 d .
C23A C -0.5881(5) -1.2419(4) 0.3835(5) 0.0438(15) Uani 1 1 d .
H23A H -0.5347 -1.2824 0.4121 0.053 Uiso 1 1 calc R
C24A C -0.5360(5) -1.2230(5) 0.2848(5) 0.0424(14) Uani 1 1 d .
C25A C -0.4302(9) -1.2950(8) 0.1454(7) 0.091(3) Uani 1 1 d .
H25G H -0.4772 -1.2595 0.1095 0.136 Uiso 1 1 calc GR
H25H H -0.3974 -1.3593 0.1154 0.136 Uiso 1 1 calc GR
H25I H -0.3782 -1.2584 0.1486 0.136 Uiso 1 1 calc GR
C26A C -0.6736(6) -1.2947(4) 0.3930(5) 0.0492(17) Uani 1 1 d .
H26E H -0.6913 -1.3132 0.4581 0.059 Uiso 1 1 calc R
H26F H -0.6478 -1.3558 0.3540 0.059 Uiso 1 1 calc R
C27A C -0.7721(6) -1.2390(4) 0.3666(5) 0.0458(16) Uani 1 1 d .
H27A H -0.7803 -1.1683 0.3823 0.055 Uiso 1 1 calc R
C28A C -0.8641(7) -1.2707(7) 0.4220(7) 0.067(2) Uani 1 1 d .
H28G H -0.8532 -1.3417 0.4159 0.100 Uiso 1 1 calc GR
H28H H -0.9243 -1.2402 0.3988 0.100 Uiso 1 1 calc GR
H28I H -0.8747 -1.2507 0.4873 0.100 Uiso 1 1 calc GR
C29A C -0.7632(7) -1.2506(7) 0.2605(6) 0.064(2) Uani 1 1 d .
H29G H -0.7043 -1.2269 0.2270 0.095 Uiso 1 1 calc GR
H29H H -0.8253 -1.2128 0.2446 0.095 Uiso 1 1 calc GR
H29I H -0.7545 -1.3195 0.2430 0.095 Uiso 1 1 calc GR
O10 O -0.2551(4) -0.4291(3) -0.0314(3) 0.0440(11) Uani 1 1 d .
O11 O -0.3499(4) -0.5274(3) -0.3069(3) 0.0462(11) Uani 1 1 d .
O12 O -0.4104(4) -0.3663(3) -0.3137(3) 0.0503(12) Uani 1 1 d .
N10 N -0.1696(4) -0.8311(3) -0.3436(4) 0.0391(12) Uani 1 1 d .
H10C H -0.1798 -0.8185 -0.3995 0.047 Uiso 1 1 calc R
N11 N -0.2716(5) -0.6756(3) -0.0797(4) 0.0425(13) Uani 1 1 d .
N12 N -0.2754(4) -0.5034(3) -0.1592(3) 0.0356(11) Uani 1 1 d .
H12 H -0.2677 -0.5599 -0.1881 0.043 Uiso 1 1 calc R
C1C C -0.1476(8) -1.0396(6) -0.4959(6) 0.066(2) Uani 1 1 d .
H1CA H -0.1400 -1.0459 -0.5630 0.099 Uiso 1 1 calc GR
H1CB H -0.2104 -0.9917 -0.4690 0.099 Uiso 1 1 calc GR
H1CC H -0.1509 -1.1028 -0.4688 0.099 Uiso 1 1 calc GR
C2C C -0.0582(6) -1.0066(5) -0.4756(5) 0.0537(18) Uani 1 1 d .
H2CA H 0.0050 -1.0528 -0.5074 0.064 Uiso 1 1 calc R
H2CB H -0.0568 -0.9421 -0.5020 0.064 Uiso 1 1 calc R
C3C C -0.0586(5) -0.9991(4) -0.3747(5) 0.0408(14) Uani 1 1 d .
C4C C -0.0089(5) -1.0753(5) -0.3291(5) 0.0455(15) Uani 1 1 d .
H4C H 0.0266 -1.1342 -0.3632 0.055 Uiso 1 1 calc R
C5C C -0.0097(5) -1.0675(4) -0.2340(5) 0.0430(15) Uani 1 1 d .
H5C H 0.0241 -1.1214 -0.2054 0.052 Uiso 1 1 calc R
C6C C -0.0591(5) -0.9823(4) -0.1817(5) 0.0381(13) Uani 1 1 d .
H6C H -0.0568 -0.9764 -0.1184 0.046 Uiso 1 1 calc R
C7C C -0.1126(5) -0.9047(4) -0.2243(4) 0.0350(13) Uani 1 1 d .
C8C C -0.1119(5) -0.9157(4) -0.3186(4) 0.0356(13) Uani 1 1 d .
C9C C -0.1756(5) -0.8102(4) -0.1913(5) 0.0406(14) Uani 1 1 d .
C10C C -0.2092(5) -0.7689(4) -0.2645(5) 0.0432(16) Uani 1 1 d .
H10D H -0.2533 -0.7064 -0.2625 0.052 Uiso 1 1 calc R
C11C C -0.1992(8) -0.7719(5) -0.0920(6) 0.071(3) Uani 1 1 d .
H11C H -0.2337 -0.8181 -0.0527 0.086 Uiso 1 1 calc R
C12C C -0.1129(8) -0.7590(8) -0.0527(8) 0.086(3) Uani 1 1 d .
H12G H -0.0474 -0.7975 -0.0895 0.103 Uiso 1 1 calc R
H12H H -0.1215 -0.7786 0.0123 0.103 Uiso 1 1 calc R
C13C C -0.1175(6) -0.6494(6) -0.0588(7) 0.067(2) Uani 1 1 d .
H13G H -0.0843 -0.6264 -0.0129 0.080 Uiso 1 1 calc R
H13H H -0.0841 -0.6336 -0.1216 0.080 Uiso 1 1 calc R
C14C C -0.2310(5) -0.6044(4) -0.0372(4) 0.0349(13) Uani 1 1 d .
H14C H -0.2583 -0.6003 0.0313 0.042 Uiso 1 1 calc R
C15C C -0.3733(7) -0.6844(5) -0.0292(7) 0.063(2) Uani 1 1 d .
H15G H -0.3720 -0.6963 0.0365 0.076 Uiso 1 1 calc R
H15H H -0.3909 -0.7412 -0.0555 0.076 Uiso 1 1 calc R
C16C C -0.4549(6) -0.5935(5) -0.0341(6) 0.0513(18) Uani 1 1 d .
C17C C -0.4959(6) -0.5807(6) -0.1126(6) 0.0565(19) Uani 1 1 d .
H17C H -0.4758 -0.6299 -0.1608 0.068 Uiso 1 1 calc R
C18C C -0.5660(7) -0.4958(7) -0.1197(8) 0.073(3) Uani 1 1 d .
H18C H -0.5922 -0.4868 -0.1740 0.087 Uiso 1 1 calc R
C19C C -0.5982(8) -0.4250(8) -0.0514(11) 0.101(4) Uani 1 1 d .
H19C H -0.6463 -0.3670 -0.0572 0.121 Uiso 1 1 calc R
C20C C -0.5595(8) -0.4396(10) 0.0261(9) 0.103(4) Uani 1 1 d .
H20C H -0.5825 -0.3909 0.0749 0.123 Uiso 1 1 calc R
C21C C -0.4892(7) -0.5213(7) 0.0364(7) 0.075(3) Uani 1 1 d .
H21C H -0.4639 -0.5288 0.0913 0.090 Uiso 1 1 calc R
C22C C -0.2554(5) -0.5035(4) -0.0756(4) 0.0381(13) Uani 1 1 d .
C23C C -0.3091(5) -0.4157(4) -0.2055(4) 0.0371(13) Uani 1 1 d .
H23C H -0.3630 -0.3706 -0.1592 0.045 Uiso 1 1 calc R
C24C C -0.3592(5) -0.4454(4) -0.2802(4) 0.0376(13) Uani 1 1 d .
C25C C -0.4605(7) -0.3872(6) -0.3849(6) 0.066(2) Uani 1 1 d .
H25J H -0.4092 -0.4163 -0.4401 0.099 Uiso 1 1 calc GR
H25K H -0.5026 -0.3267 -0.4007 0.099 Uiso 1 1 calc GR
H25L H -0.5037 -0.4329 -0.3622 0.099 Uiso 1 1 calc GR
C26C C -0.2268(5) -0.3605(4) -0.2462(5) 0.0427(15) Uani 1 1 d .
H26G H -0.2610 -0.2953 -0.2624 0.051 Uiso 1 1 calc R
H26H H -0.1911 -0.3504 -0.1971 0.051 Uiso 1 1 calc R
C27C C -0.1469(6) -0.4076(5) -0.3312(5) 0.0473(16) Uani 1 1 d .
H27C H -0.1839 -0.4238 -0.3780 0.057 Uiso 1 1 calc R
C28C C -0.0766(6) -0.5015(5) -0.3126(6) 0.0567(18) Uani 1 1 d .
H28J H -0.0460 -0.4897 -0.2611 0.085 Uiso 1 1 calc GR
H28K H -0.0226 -0.5233 -0.3682 0.085 Uiso 1 1 calc GR
H28L H -0.1158 -0.5517 -0.2966 0.085 Uiso 1 1 calc GR
C29C C -0.0865(9) -0.3321(8) -0.3728(8) 0.086(3) Uani 1 1 d .
H29J H -0.1338 -0.2722 -0.3828 0.128 Uiso 1 1 calc GR
H29K H -0.0410 -0.3583 -0.4320 0.128 Uiso 1 1 calc GR
H29L H -0.0461 -0.3176 -0.3300 0.128 Uiso 1 1 calc GR

loop_
_atom_site_aniso_label
_atom_site_aniso_U_11
_atom_site_aniso_U_22
_atom_site_aniso_U_33
_atom_site_aniso_U_23
_atom_site_aniso_U_13
_atom_site_aniso_U_12
O1 0.058(3) 0.043(2) 0.028(2) 0.0093(18) -0.009(2) -0.014(2)
O2 0.049(3) 0.078(3) 0.025(3) 0.009(2) -0.009(2) -0.025(2)
O3 0.055(3) 0.063(3) 0.034(3) 0.003(2) -0.015(2) -0.023(2)
N1 0.064(4) 0.043(3) 0.031(3) 0.011(2) -0.022(3) -0.017(3)
N2 0.039(3) 0.027(2) 0.024(3) -0.0024(17) -0.004(2) -0.0021(19)
N3 0.039(3) 0.034(2) 0.028(3) 0.0041(19) -0.006(2) -0.006(2)
C1 0.061(5) 0.075(5) 0.080(7) 0.045(5) -0.023(5) -0.017(4)
C2 0.064(5) 0.055(4) 0.049(5) 0.023(3) -0.019(4) -0.015(4)
C3 0.042(3) 0.037(3) 0.041(4) 0.009(3) -0.004(3) -0.008(3)
C4 0.060(4) 0.035(3) 0.054(5) 0.006(3) -0.006(3) -0.014(3)
C5 0.065(5) 0.037(3) 0.051(5) 0.003(3) -0.012(3) -0.020(3)
C6 0.049(4) 0.044(3) 0.037(4) 0.006(3) -0.014(3) -0.018(3)
C7 0.038(3) 0.031(3) 0.024(3) 0.005(2) -0.005(2) -0.007(2)
C8 0.040(3) 0.037(3) 0.030(3) 0.008(2) -0.007(3) -0.007(3)
C9 0.036(3) 0.028(3) 0.033(3) 0.002(2) -0.010(2) -0.003(2)
C10 0.065(4) 0.035(3) 0.037(4) 0.006(3) -0.019(3) -0.018(3)
C11 0.045(3) 0.027(3) 0.025(3) 0.001(2) -0.011(2) -0.007(2)
C12 0.057(4) 0.030(3) 0.033(4) -0.004(2) -0.007(3) -0.006(3)
C13 0.076(5) 0.036(3) 0.020(3) -0.001(2) -0.008(3) -0.011(3)
C14 0.040(3) 0.028(3) 0.028(3) 0.002(2) -0.009(2) -0.002(2)
C15 0.036(3) 0.035(3) 0.032(3) 0.001(2) -0.004(2) -0.006(2)
C16 0.038(3) 0.032(3) 0.028(3) 0.002(2) 0.002(2) -0.010(2)
C17 0.038(3) 0.038(3) 0.036(4) 0.004(2) -0.001(3) -0.007(3)
C18 0.049(4) 0.040(3) 0.045(4) 0.000(3) 0.000(3) 0.001(3)
C19 0.057(4) 0.030(3) 0.049(4) -0.003(3) 0.009(3) -0.017(3)
C20 0.043(3) 0.048(3) 0.040(4) -0.011(3) 0.001(3) -0.013(3)
C21 0.034(3) 0.040(3) 0.029(3) 0.000(2) 0.000(2) -0.003(2)
C22 0.041(3) 0.026(3) 0.027(3) 0.002(2) -0.007(2) 0.003(2)
C23 0.043(3) 0.039(3) 0.026(3) 0.002(2) -0.006(2) -0.013(3)
C24 0.035(3) 0.036(3) 0.031(4) 0.006(2) -0.010(3) -0.005(2)
C25 0.075(5) 0.084(5) 0.041(5) -0.003(4) -0.023(4) -0.033(5)
C26 0.043(3) 0.048(3) 0.030(4) 0.009(3) -0.002(3) -0.012(3)
C27 0.038(3) 0.046(3) 0.063(5) 0.007(3) -0.015(3) -0.005(3)
C28 0.077(6) 0.071(5) 0.063(6) -0.004(4) -0.004(5) 0.010(5)
C29 0.112(9) 0.077(6) 0.057(7) 0.007(5) 0.002(6) 0.020(6)
O7 0.048(3) 0.052(2) 0.028(2) -0.0065(18) -0.0087(19) -0.006(2)
O8 0.054(3) 0.062(3) 0.025(3) -0.0033(19) -0.004(2) -0.022(2)
O9 0.075(3) 0.082(3) 0.023(3) 0.009(2) -0.003(2) -0.047(3)
N7 0.059(3) 0.043(3) 0.030(3) 0.007(2) -0.008(3) -0.009(3)
N8 0.038(3) 0.042(3) 0.026(3) 0.003(2) -0.004(2) -0.005(2)
N9 0.043(3) 0.048(3) 0.016(3) -0.0053(19) -0.001(2) -0.007(2)
C1B 0.30(3) 0.145(13) 0.065(9) -0.022(8) -0.016(12) 0.135(16)
C2B 0.143(10) 0.050(4) 0.048(5) 0.001(3) -0.048(6) -0.014(5)
C3B 0.074(5) 0.039(3) 0.048(5) 0.007(3) -0.023(4) 0.000(3)
C4B 0.072(5) 0.038(3) 0.061(5) 0.005(3) -0.027(4) -0.006(3)
C5B 0.055(4) 0.048(4) 0.055(5) 0.016(3) -0.005(4) -0.010(3)
C6B 0.045(4) 0.042(3) 0.041(4) 0.009(3) -0.006(3) -0.006(3)
C7B 0.034(3) 0.043(3) 0.037(4) 0.014(3) -0.005(3) 0.000(3)
C8B 0.047(4) 0.037(3) 0.029(4) 0.002(2) -0.007(3) 0.004(3)
C9B 0.044(3) 0.044(3) 0.029(4) 0.000(3) -0.003(3) -0.005(3)
C10B 0.057(4) 0.047(3) 0.029(4) 0.005(3) -0.003(3) -0.013(3)
C11B 0.051(4) 0.043(3) 0.026(3) 0.004(2) 0.000(3) -0.012(3)
C12B 0.064(4) 0.043(3) 0.027(4) 0.008(2) -0.009(3) -0.006(3)
C13B 0.050(4) 0.055(4) 0.027(4) 0.008(3) -0.005(3) -0.008(3)
C14B 0.041(3) 0.049(3) 0.018(3) 0.002(2) -0.003(2) -0.004(3)
C15B 0.039(3) 0.051(4) 0.041(4) 0.006(3) -0.008(3) -0.009(3)
C16B 0.039(3) 0.046(3) 0.039(4) -0.001(3) -0.010(3) 0.001(3)
C17B 0.060(5) 0.052(4) 0.066(6) -0.006(4) -0.032(4) 0.001(3)
C18B 0.079(6) 0.056(5) 0.109(9) -0.001(5) -0.036(6) -0.009(5)
C19B 0.084(7) 0.056(6) 0.143(13) 0.024(7) -0.016(8) -0.003(5)
C20B 0.111(9) 0.078(7) 0.081(8) 0.033(6) 0.015(6) 0.012(6)
C21B 0.096(7) 0.056(4) 0.040(5) 0.009(3) 0.003(4) 0.015(4)
C22B 0.039(3) 0.035(3) 0.023(3) 0.005(2) -0.007(2) -0.002(2)
C23B 0.035(3) 0.047(3) 0.027(3) -0.008(2) 0.002(2) -0.014(3)
C24B 0.039(3) 0.049(3) 0.024(3) -0.001(2) 0.000(2) -0.017(3)
C25B 0.101(7) 0.109(7) 0.030(5) 0.018(4) -0.010(4) -0.064(6)
C26B 0.041(4) 0.059(4) 0.047(5) 0.002(3) -0.012(3) -0.008(3)
C27B 0.052(4) 0.048(4) 0.066(5) -0.005(3) -0.021(4) -0.002(3)
C28B 0.092(7) 0.079(6) 0.070(7) 0.011(5) 0.007(5) -0.012(6)
C29B 0.096(7) 0.071(5) 0.054(6) -0.019(4) 0.015(5) -0.027(5)
O4 0.057(3) 0.043(2) 0.030(3) 0.0075(18) -0.005(2) -0.010(2)
O5 0.068(3) 0.055(3) 0.027(3) 0.007(2) -0.005(2) -0.007(2)
O6 0.065(3) 0.052(3) 0.041(3) -0.012(2) 0.009(2) 0.006(2)
N4 0.044(3) 0.032(2) 0.021(3) 0.0027(18) -0.004(2) -0.001(2)
N5 0.040(3) 0.029(2) 0.028(3) 0.0027(18) -0.007(2) -0.005(2)
N6 0.053(3) 0.032(2) 0.017(3) 0.0007(18) -0.005(2) -0.011(2)
C1A 0.102(7) 0.047(4) 0.047(5) 0.014(3) -0.024(5) -0.003(4)
C2A 0.055(4) 0.039(3) 0.040(4) 0.012(3) -0.014(3) -0.008(3)
C3A 0.038(3) 0.030(3) 0.037(4) 0.004(2) -0.014(3) -0.005(2)
C4A 0.044(3) 0.036(3) 0.041(4) -0.001(3) -0.011(3) -0.002(3)
C5A 0.047(4) 0.034(3) 0.046(4) -0.010(3) -0.005(3) 0.003(3)
C6A 0.049(4) 0.039(3) 0.028(4) -0.003(2) -0.003(3) -0.007(3)
C7A 0.039(3) 0.033(3) 0.022(3) 0.002(2) -0.007(2) -0.007(2)
C8A 0.038(3) 0.026(2) 0.026(3) -0.003(2) -0.006(2) -0.003(2)
C9A 0.038(3) 0.033(3) 0.022(3) -0.001(2) -0.005(2) -0.001(2)
C10A 0.041(3) 0.033(3) 0.024(3) -0.004(2) -0.006(2) 0.004(2)
C11A 0.053(4) 0.035(3) 0.023(3) 0.000(2) -0.008(3) -0.001(3)
C12A 0.042(3) 0.047(3) 0.036(4) 0.005(3) 0.007(3) 0.000(3)
C13A 0.050(4) 0.051(4) 0.027(4) 0.006(3) 0.006(3) 0.000(3)
C14A 0.042(3) 0.040(3) 0.020(3) -0.002(2) -0.005(2) -0.005(3)
C15A 0.050(4) 0.039(3) 0.039(4) 0.005(3) -0.020(3) -0.012(3)
C16A 0.040(3) 0.038(3) 0.048(4) 0.013(3) -0.016(3) -0.016(3)
C17A 0.053(4) 0.049(4) 0.046(4) 0.014(3) -0.020(3) -0.011(3)
C18A 0.055(4) 0.061(4) 0.070(6) 0.024(4) -0.022(4) 0.000(4)
C19A 0.049(4) 0.058(4) 0.087(7) 0.016(4) -0.008(4) 0.004(4)
C20A 0.048(4) 0.062(4) 0.065(6) -0.003(4) -0.007(4) -0.002(4)
C21A 0.045(4) 0.053(4) 0.038(4) 0.012(3) -0.007(3) -0.007(3)
C22A 0.038(3) 0.040(3) 0.029(4) 0.004(2) -0.005(2) -0.012(3)
C23A 0.052(4) 0.034(3) 0.036(4) -0.004(2) -0.003(3) 0.002(3)
C24A 0.043(3) 0.048(4) 0.031(4) -0.002(3) -0.006(3) 0.000(3)
C25A 0.094(8) 0.099(7) 0.051(6) -0.021(5) 0.024(5) -0.001(6)
C26A 0.071(5) 0.032(3) 0.042(4) 0.000(3) -0.014(3) -0.003(3)
C27A 0.067(4) 0.032(3) 0.040(4) -0.001(2) -0.021(3) -0.006(3)
C28A 0.063(5) 0.081(5) 0.055(5) -0.006(4) -0.007(4) -0.018(4)
C29A 0.071(5) 0.080(5) 0.045(5) 0.015(4) -0.019(4) -0.021(4)
O10 0.063(3) 0.038(2) 0.033(3) -0.0008(17) -0.017(2) -0.010(2)
O11 0.061(3) 0.040(2) 0.035(3) -0.0018(19) -0.020(2) 0.002(2)
O12 0.058(3) 0.046(2) 0.045(3) 0.016(2) -0.019(2) -0.002(2)
N10 0.050(3) 0.033(2) 0.032(3) 0.007(2) -0.010(2) -0.003(2)
N11 0.058(3) 0.029(2) 0.043(3) -0.001(2) -0.030(3) 0.002(2)
N12 0.049(3) 0.034(2) 0.021(3) 0.0044(19) -0.011(2) -0.001(2)
C1C 0.090(6) 0.060(4) 0.043(5) -0.007(3) -0.007(4) -0.016(4)
C2C 0.061(4) 0.050(4) 0.035(4) -0.002(3) 0.007(3) 0.002(3)
C3C 0.039(3) 0.036(3) 0.040(4) 0.004(2) 0.004(3) -0.006(3)
C4C 0.040(3) 0.038(3) 0.042(4) 0.001(3) 0.009(3) 0.006(3)
C5C 0.036(3) 0.035(3) 0.047(4) 0.011(3) 0.000(3) 0.004(3)
C6C 0.037(3) 0.036(3) 0.036(4) 0.007(2) -0.009(3) 0.003(2)
C7C 0.039(3) 0.031(3) 0.034(3) 0.005(2) -0.011(3) -0.003(2)
C8C 0.037(3) 0.035(3) 0.030(4) 0.005(2) -0.001(2) -0.004(2)
C9C 0.044(3) 0.034(3) 0.044(4) 0.003(3) -0.021(3) 0.003(3)
C10C 0.050(4) 0.029(3) 0.049(4) -0.006(3) -0.022(3) 0.005(3)
C11C 0.099(7) 0.054(4) 0.062(6) -0.020(4) -0.059(5) 0.024(4)
C12C 0.072(6) 0.101(7) 0.083(8) -0.010(6) -0.044(6) 0.013(5)
C13C 0.044(4) 0.073(5) 0.082(7) 0.035(5) -0.023(4) -0.004(4)
C14C 0.046(3) 0.037(3) 0.024(3) 0.005(2) -0.014(3) -0.008(3)
C15C 0.084(6) 0.048(4) 0.077(6) 0.020(4) -0.047(5) -0.029(4)
C16C 0.048(4) 0.055(4) 0.058(5) 0.022(3) -0.017(3) -0.022(3)
C17C 0.053(4) 0.060(4) 0.062(5) 0.014(4) -0.020(4) -0.016(4)
C18C 0.050(4) 0.078(6) 0.092(8) 0.038(5) -0.026(5) -0.011(4)
C19C 0.046(5) 0.085(7) 0.155(13) -0.010(7) -0.016(7) 0.018(5)
C20C 0.054(6) 0.131(10) 0.092(9) -0.016(7) 0.005(6) 0.024(6)
C21C 0.068(6) 0.104(7) 0.046(6) -0.006(5) -0.001(4) -0.014(5)
C22C 0.040(3) 0.043(3) 0.029(3) 0.001(2) -0.011(3) -0.001(3)
C23C 0.046(3) 0.035(3) 0.025(3) 0.004(2) -0.007(3) 0.000(3)
C24C 0.036(3) 0.043(3) 0.027(3) 0.007(2) -0.007(2) 0.003(3)
C25C 0.070(5) 0.074(5) 0.060(6) 0.022(4) -0.040(5) -0.004(4)
C26C 0.052(4) 0.036(3) 0.037(4) -0.003(2) -0.005(3) -0.007(3)
C27C 0.058(4) 0.054(4) 0.030(4) 0.008(3) -0.010(3) -0.012(3)
C28C 0.051(4) 0.062(4) 0.050(5) -0.009(3) -0.004(3) -0.005(3)
C29C 0.076(6) 0.092(7) 0.079(7) 0.024(5) 0.009(5) -0.026(6)

loop_
_atom_type_symbol
_atom_type_description
_atom_type_scat_dispersion_real
_atom_type_scat_dispersion_imag
_atom_type_scat_source
C C 0.0181 0.0091 'International Tables Vol C Tables 4.2.6.8 and 6.1.1.4'
H H 0.0000 0.0000 'International Tables Vol C Tables 4.2.6.8 and 6.1.1.4'
N N 0.0311 0.0180 'International Tables Vol C Tables 4.2.6.8 and 6.1.1.4'
O O 0.0492 0.0322 'International Tables Vol C Tables 4.2.6.8 and 6.1.1.4'

loop_
_geom_angle_atom_site_label_1
_geom_angle_atom_site_label_2
_geom_angle_atom_site_label_3
_geom_angle
C24 O3 C25 115.9(5)
C8 N1 H1 125.5
C10 N1 H1 125.5
C10 N1 C8 109.0(5)
C14 N2 C11 107.6(4)
C15 N2 C11 111.2(5)
C15 N2 C14 112.8(4)
C22 N3 H3 119.2
C22 N3 C23 121.7(5)
C23 N3 H3 119.2
H1A C1 H1B 109.5
H1A C1 H1C 109.5
H1B C1 H1C 109.5
C2 C1 H1A 109.5
C2 C1 H1B 109.5
C2 C1 H1C 109.5
C1 C2 H2A 108.6
C1 C2 H2B 108.6
C1 C2 C3 114.6(7)
H2A C2 H2B 107.6
C3 C2 H2A 108.6
C3 C2 H2B 108.6
C4 C3 C2 124.2(6)
C4 C3 C8 114.7(6)
C8 C3 C2 121.1(6)
C3 C4 H4 118.4
C5 C4 C3 123.1(6)
C5 C4 H4 118.4
C4 C5 H5 119.4
C4 C5 C6 121.3(6)
C6 C5 H5 119.4
C5 C6 H6 121.2
C5 C6 C7 117.7(6)
C7 C6 H6 121.2
C6 C7 C8 119.4(5)
C6 C7 C9 132.4(5)
C8 C7 C9 108.1(5)
N1 C8 C3 129.0(6)
N1 C8 C7 107.2(5)
C3 C8 C7 123.8(6)
C7 C9 C11 124.7(5)
C10 C9 C7 105.7(5)
C10 C9 C11 129.6(5)
N1 C10 C9 110.0(5)
N1 C10 H10 125.0
C9 C10 H10 125.0
N2 C11 H11 108.3
N2 C11 C12 102.9(5)
C9 C11 N2 112.9(4)
C9 C11 H11 108.3
C9 C11 C12 115.7(5)
C12 C11 H11 108.3
C11 C12 H12A 111.5
C11 C12 H12B 111.5
C11 C12 C13 101.5(5)
H12A C12 H12B 109.3
C13 C12 H12A 111.5
C13 C12 H12B 111.5
C12 C13 H13A 111.3
C12 C13 H13B 111.3
C12 C13 C14 102.6(5)
H13A C13 H13B 109.2
C14 C13 H13A 111.3
C14 C13 H13B 111.3
N2 C14 C13 106.3(4)
N2 C14 H14 109.2
N2 C14 C22 112.7(4)
C13 C14 H14 109.2
C22 C14 C13 110.3(5)
C22 C14 H14 109.2
N2 C15 H15A 109.0
N2 C15 H15B 109.0
N2 C15 C16 112.7(5)
H15A C15 H15B 107.8
C16 C15 H15A 109.0
C16 C15 H15B 109.0
C17 C16 C15 119.7(5)
C17 C16 C21 119.8(5)
C21 C16 C15 120.4(5)
C16 C17 H17 120.1
C16 C17 C18 119.8(6)
C18 C17 H17 120.1
C17 C18 H18 120.1
C19 C18 C17 119.8(6)
C19 C18 H18 120.1
C18 C19 H19 119.8
C20 C19 C18 120.5(6)
C20 C19 H19 119.8
C19 C20 H20 119.7
C19 C20 C21 120.6(6)
C21 C20 H20 119.7
C16 C21 C20 119.4(6)
C16 C21 H21 120.3
C20 C21 H21 120.3
O1 C22 N3 122.7(6)
O1 C22 C14 121.7(5)
N3 C22 C14 115.6(5)
N3 C23 H23 107.3
N3 C23 C24 108.7(5)
N3 C23 C26 112.6(5)
C24 C23 H23 107.3
C24 C23 C26 113.4(5)
C26 C23 H23 107.3
O2 C24 O3 125.9(6)
O2 C24 C23 125.1(5)
O3 C24 C23 109.0(5)
O3 C25 H25A 109.5
O3 C25 H25B 109.5
O3 C25 H25C 109.5
H25A C25 H25B 109.5
H25A C25 H25C 109.5
H25B C25 H25C 109.5
C23 C26 H26A 108.1
C23 C26 H26B 108.1
H26A C26 H26B 107.3
C27 C26 C23 117.0(5)
C27 C26 H26A 108.1
C27 C26 H26B 108.1
C26 C27 H27 107.7
C28 C27 C26 109.7(7)
C28 C27 H27 107.7
C29 C27 C26 113.1(7)
C29 C27 H27 107.7
C29 C27 C28 110.7(7)
C27 C28 H28A 109.5
C27 C28 H28B 109.5
C27 C28 H28C 109.5
H28A C28 H28B 109.5
H28A C28 H28C 109.5
H28B C28 H28C 109.5
C27 C29 H29A 109.5
C27 C29 H29B 109.5
C27 C29 H29C 109.5
H29A C29 H29B 109.5
H29A C29 H29C 109.5
H29B C29 H29C 109.5
C24B O9 C25B 117.1(5)
C8B N7 H7 125.7
C10B N7 H7 125.7
C10B N7 C8B 108.7(6)
C14B N8 C11B 107.7(4)
C15B N8 C11B 112.7(5)
C15B N8 C14B 114.0(5)
C22B N9 H9 118.6
C22B N9 C23B 122.8(5)
C23B N9 H9 118.6
H1BA C1B H1BB 109.5
H1BA C1B H1BC 109.5
H1BB C1B H1BC 109.5
C2B C1B H1BA 109.5
C2B C1B H1BB 109.5
C2B C1B H1BC 109.5
C1B C2B H2BA 107.1
C1B C2B H2BB 107.1
C1B C2B C3B 120.7(9)
H2BA C2B H2BB 106.8
C3B C2B H2BA 107.1
C3B C2B H2BB 107.1
C4B C3B C2B 123.0(7)
C8B C3B C2B 121.3(8)
C8B C3B C4B 115.7(7)
C3B C4B H4B 118.7
C3B C4B C5B 122.6(7)
C5B C4B H4B 118.7
C4B C5B H5B 119.4
C6B C5B C4B 121.2(7)
C6B C5B H5B 119.4
C5B C6B H6B 120.9
C5B C6B C7B 118.3(7)
C7B C6B H6B 120.9
C6B C7B C8B 119.6(6)
C6B C7B C9B 134.3(6)
C8B C7B C9B 106.2(5)
N7 C8B C3B 129.9(7)
N7 C8B C7B 107.5(6)
C3B C8B C7B 122.6(6)
C7B C9B C11B 125.6(6)
C10B C9B C7B 106.3(6)
C10B C9B C11B 127.9(6)
N7 C10B C9B 111.3(6)
N7 C10B H10B 124.4
C9B C10B H10B 124.3
N8 C11B C9B 111.4(5)
N8 C11B H11B 109.8
N8 C11B C12B 101.7(5)
C9B C11B H11B 109.8
C9B C11B C12B 114.0(6)
C12B C11B H11B 109.8
C11B C12B H12C 111.2
C11B C12B H12D 111.2
C11B C12B C13B 102.6(5)
H12C C12B H12D 109.2
C13B C12B H12C 111.2
C13B C12B H12D 111.2
C12B C13B H13C 111.2
C12B C13B H13D 111.2
C12B C13B C14B 102.9(5)
H13C C13B H13D 109.1
C14B C13B H13C 111.2
C14B C13B H13D 111.2
N8 C14B C13B 106.1(5)
N8 C14B H14B 109.8
N8 C14B C22B 111.5(5)
C13B C14B H14B 109.8
C22B C14B C13B 109.7(5)
C22B C14B H14B 109.8
N8 C15B H15C 109.3
N8 C15B H15D 109.3
N8 C15B C16B 111.4(5)
H15C C15B H15D 108.0
C16B C15B H15C 109.3
C16B C15B H15D 109.3
C17B C16B C15B 121.7(7)
C21B C16B C15B 120.6(7)
C21B C16B C17B 117.7(7)
C16B C17B H17B 119.0
C18B C17B C16B 122.1(9)
C18B C17B H17B 119.0
C17B C18B H18B 120.0
C19B C18B C17B 120.0(10)
C19B C18B H18B 120.0
C18B C19B H19B 120.1
C18B C19B C20B 119.8(10)
C20B C19B H19B 120.1
C19B C20B H20B 119.5
C19B C20B C21B 120.9(11)
C21B C20B H20B 119.5
C16B C21B C20B 119.5(9)
C16B C21B H21B 120.3
C20B C21B H21B 120.3
O7 C22B N9 121.4(6)
O7 C22B C14B 121.1(6)
N9 C22B C14B 117.4(5)
N9 C23B H23B 108.7
N9 C23B C24B 109.4(5)
N9 C23B C26B 111.4(5)
C24B C23B H23B 108.7
C24B C23B C26B 109.8(5)
C26B C23B H23B 108.7
O8 C24B O9 124.4(6)
O8 C24B C23B 125.2(6)
O9 C24B C23B 110.4(5)
O9 C25B H25D 109.5
O9 C25B H25E 109.5
O9 C25B H25F 109.5
H25D C25B H25E 109.5
H25D C25B H25F 109.5
H25E C25B H25F 109.5
C23B C26B H26C 108.8
C23B C26B H26D 108.8
H26C C26B H26D 107.7
C27B C26B C23B 113.9(6)
C27B C26B H26C 108.8
C27B C26B H26D 108.8
C26B C27B H27B 108.3
C26B C27B C28B 109.9(7)
C28B C27B H27B 108.3
C29B C27B C26B 112.2(7)
C29B C27B H27B 108.3
C29B C27B C28B 109.8(8)
C27B C28B H28D 109.5
C27B C28B H28E 109.5
C27B C28B H28F 109.5
H28D C28B H28E 109.5
H28D C28B H28F 109.5
H28E C28B H28F 109.5
C27B C29B H29D 109.5
C27B C29B H29E 109.5
C27B C29B H29F 109.5
H29D C29B H29E 109.5
H29D C29B H29F 109.5
H29E C29B H29F 109.5
C24A O6 C25A 113.6(6)
C8A N4 H4A 125.8
C8A N4 C10A 108.4(5)
C10A N4 H4A 125.8
C11A N5 C14A 108.6(5)
C11A N5 C15A 113.6(5)
C15A N5 C14A 113.8(5)
C22A N6 H6A 119.0
C22A N6 C23A 122.1(5)
C23A N6 H6A 119.0
H1AA C1A H1AB 109.5
H1AA C1A H1AC 109.5
H1AB C1A H1AC 109.5
C2A C1A H1AA 109.5
C2A C1A H1AB 109.5
C2A C1A H1AC 109.5
C1A C2A H2AA 108.4
C1A C2A H2AB 108.4
H2AA C2A H2AB 107.5
C3A C2A C1A 115.5(6)
C3A C2A H2AA 108.4
C3A C2A H2AB 108.4
C4A C3A C2A 124.8(5)
C4A C3A C8A 114.2(6)
C8A C3A C2A 121.0(5)
C3A C4A H4AA 119.0
C5A C4A C3A 122.0(6)
C5A C4A H4AA 119.0
C4A C5A H5A 118.3
C6A C5A C4A 123.3(6)
C6A C5A H5A 118.3
C5A C6A H6AA 121.3
C5A C6A C7A 117.4(6)
C7A C6A H6AA 121.3
C6A C7A C9A 133.6(5)
C8A C7A C6A 119.6(5)
C8A C7A C9A 106.7(5)
N4 C8A C3A 127.7(6)
N4 C8A C7A 108.8(5)
C7A C8A C3A 123.5(5)
C7A C9A C11A 126.3(5)
C10A C9A C7A 106.0(5)
C10A C9A C11A 127.6(5)
N4 C10A C9A 110.1(5)
N4 C10A H10A 125.0
C9A C10A H10A 125.0
N5 C11A C9A 112.8(5)
N5 C11A H11A 108.9
N5 C11A C12A 102.7(5)
C9A C11A H11A 108.9
C9A C11A C12A 114.4(5)
C12A C11A H11A 108.9
C11A C12A H12E 111.1
C11A C12A H12F 111.1
C11A C12A C13A 103.2(6)
H12E C12A H12F 109.1
C13A C12A H12E 111.1
C13A C12A H12F 111.1
C12A C13A H13E 111.1
C12A C13A H13F 111.1
C12A C13A C14A 103.3(5)
H13E C13A H13F 109.1
C14A C13A H13E 111.1
C14A C13A H13F 111.1
N5 C14A C13A 106.3(5)
N5 C14A H14A 109.4
N5 C14A C22A 111.4(5)
C13A C14A H14A 109.4
C22A C14A C13A 110.7(5)
C22A C14A H14A 109.4
N5 C15A H15E 109.4
N5 C15A H15F 109.4
N5 C15A C16A 111.0(5)
H15E C15A H15F 108.0
C16A C15A H15E 109.4
C16A C15A H15F 109.4
C17A C16A C15A 120.6(6)
C17A C16A C21A 119.8(6)
C21A C16A C15A 119.5(5)
C16A C17A H17A 120.1
C18A C17A C16A 119.8(8)
C18A C17A H17A 120.1
C17A C18A H18A 119.4
C19A C18A C17A 121.2(7)
C19A C18A H18A 119.4
C18A C19A H19A 120.2
C20A C19A C18A 119.6(8)
C20A C19A H19A 120.2
C19A C20A H20A 119.8
C19A C20A C21A 120.3(8)
C21A C20A H20A 119.8
C16A C21A C20A 119.2(6)
C16A C21A H21A 120.4
C20A C21A H21A 120.4
O4 C22A N6 124.4(5)
O4 C22A C14A 121.0(6)
N6 C22A C14A 114.6(5)
N6 C23A H23A 107.2
N6 C23A C24A 106.0(5)
N6 C23A C26A 112.1(6)
C24A C23A H23A 107.2
C26A C23A H23A 107.2
C26A C23A C24A 116.5(6)
O5 C24A O6 125.6(7)
O5 C24A C23A 124.5(6)
O6 C24A C23A 109.9(6)
O6 C25A H25G 109.5
O6 C25A H25H 109.5
O6 C25A H25I 109.5
H25G C25A H25H 109.5
H25G C25A H25I 109.5
H25H C25A H25I 109.5
C23A C26A H26E 108.1
C23A C26A H26F 108.1
C23A C26A C27A 116.7(5)
H26E C26A H26F 107.3
C27A C26A H26E 108.1
C27A C26A H26F 108.1
C26A C27A H27A 107.7
C26A C27A C29A 110.5(6)
C28A C27A C26A 111.2(6)
C28A C27A H27A 107.7
C28A C27A C29A 111.9(6)
C29A C27A H27A 107.7
C27A C28A H28G 109.5
C27A C28A H28H 109.5
C27A C28A H28I 109.5
H28G C28A H28H 109.5
H28G C28A H28I 109.5
H28H C28A H28I 109.5
C27A C29A H29G 109.5
C27A C29A H29H 109.5
C27A C29A H29I 109.5
H29G C29A H29H 109.5
H29G C29A H29I 109.5
H29H C29A H29I 109.5
C24C O12 C25C 114.3(5)
C8C N10 H10C 126.1
C8C N10 C10C 107.9(5)
C10C N10 H10C 126.1
C14C N11 C11C 110.3(5)
C14C N11 C15C 113.8(6)
C15C N11 C11C 110.6(6)
C22C N12 H12 118.1
C22C N12 C23C 123.7(5)
C23C N12 H12 118.1
H1CA C1C H1CB 109.5
H1CA C1C H1CC 109.5
H1CB C1C H1CC 109.5
C2C C1C H1CA 109.5
C2C C1C H1CB 109.5
C2C C1C H1CC 109.5
C1C C2C H2CA 108.7
C1C C2C H2CB 108.7
H2CA C2C H2CB 107.6
C3C C2C C1C 114.4(6)
C3C C2C H2CA 108.7
C3C C2C H2CB 108.7
C4C C3C C2C 122.6(6)
C4C C3C C8C 115.2(6)
C8C C3C C2C 122.1(6)
C3C C4C H4C 118.9
C3C C4C C5C 122.2(6)
C5C C4C H4C 118.9
C4C C5C H5C 119.5
C6C C5C C4C 121.0(5)
C6C C5C H5C 119.5
C5C C6C H6C 120.7
C5C C6C C7C 118.7(6)
C7C C6C H6C 120.7
C6C C7C C9C 133.8(6)
C8C C7C C6C 118.8(6)
C8C C7C C9C 107.4(5)
N10 C8C C3C 128.1(6)
N10 C8C C7C 107.8(5)
C7C C8C C3C 124.1(5)
C7C C9C C11C 124.0(5)
C10C C9C C7C 106.5(6)
C10C C9C C11C 129.4(6)
N10 C10C H10D 124.8
C9C C10C N10 110.3(5)
C9C C10C H10D 124.8
N11 C11C C9C 110.5(5)
N11 C11C H11C 107.4
C9C C11C H11C 107.4
C12C C11C N11 105.9(6)
C12C C11C C9C 117.7(9)
C12C C11C H11C 107.4
C11C C12C H12G 111.1
C11C C12C H12H 111.1
C11C C12C C13C 103.4(7)
H12G C12C H12H 109.1
C13C C12C H12G 111.1
C13C C12C H12H 111.1
C12C C13C H13G 111.1
C12C C13C H13H 111.1
H13G C13C H13H 109.1
C14C C13C C12C 103.3(7)
C14C C13C H13G 111.1
C14C C13C H13H 111.1
N11 C14C C13C 102.6(6)
N11 C14C H14C 109.6
N11 C14C C22C 112.9(4)
C13C C14C H14C 109.6
C13C C14C C22C 112.4(6)
C22C C14C H14C 109.6
N11 C15C H15G 109.2
N11 C15C H15H 109.2
N11 C15C C16C 112.2(6)
H15G C15C H15H 107.9
C16C C15C H15G 109.2
C16C C15C H15H 109.2
C17C C16C C15C 119.3(8)
C21C C16C C15C 122.3(7)
C21C C16C C17C 118.3(8)
C16C C17C H17C 120.2
C18C C17C C16C 119.6(9)
C18C C17C H17C 120.2
C17C C18C H18C 119.1
C19C C18C C17C 121.9(10)
C19C C18C H18C 119.1
C18C C19C H19C 121.0
C18C C19C C20C 118.0(10)
C20C C19C H19C 121.0
C19C C20C H20C 118.6
C21C C20C C19C 122.7(12)
C21C C20C H20C 118.6
C16C C21C H21C 120.3
C20C C21C C16C 119.5(10)
C20C C21C H21C 120.3
O10 C22C N12 124.1(5)
O10 C22C C14C 121.7(5)
N12 C22C C14C 114.2(5)
N12 C23C H23C 107.7
N12 C23C C24C 106.5(5)
N12 C23C C26C 115.7(5)
C24C C23C H23C 107.7
C26C C23C H23C 107.7
C26C C23C C24C 111.4(5)
O11 C24C O12 125.3(6)
O11 C24C C23C 124.4(5)
O12 C24C C23C 110.3(5)
O12 C25C H25J 109.5
O12 C25C H25K 109.5
O12 C25C H25L 109.5
H25J C25C H25K 109.5
H25J C25C H25L 109.5
H25K C25C H25L 109.5
C23C C26C H26G 108.1
C23C C26C H26H 108.1
H26G C26C H26H 107.3
C27C C26C C23C 116.9(5)
C27C C26C H26G 108.1
C27C C26C H26H 108.1
C26C C27C H27C 107.5
C26C C27C C29C 108.5(7)
C28C C27C C26C 114.1(6)
C28C C27C H27C 107.5
C28C C27C C29C 111.4(7)
C29C C27C H27C 107.5
C27C C28C H28J 109.5
C27C C28C H28K 109.5
C27C C28C H28L 109.5
H28J C28C H28K 109.5
H28J C28C H28L 109.5
H28K C28C H28L 109.5
C27C C29C H29J 109.5
C27C C29C H29K 109.5
C27C C29C H29L 109.5
H29J C29C H29K 109.5
H29J C29C H29L 109.5
H29K C29C H29L 109.5

loop_
_geom_bond_atom_site_label_1
_geom_bond_atom_site_label_2
_geom_bond_distance
O1 C22 1.234(7)
O2 C24 1.185(7)
O3 C24 1.337(7)
O3 C25 1.435(8)
N1 H1 0.8800
N1 C8 1.381(8)
N1 C10 1.380(8)
N2 C11 1.491(7)
N2 C14 1.482(7)
N2 C15 1.459(7)
N3 H3 0.8800
N3 C22 1.343(7)
N3 C23 1.438(8)
C1 H1A 0.9800
C1 H1B 0.9800
C1 H1C 0.9800
C1 C2 1.507(10)
C2 H2A 0.9900
C2 H2B 0.9900
C2 C3 1.513(9)
C3 C4 1.394(10)
C3 C8 1.397(8)
C4 H4 0.9500
C4 C5 1.388(11)
C5 H5 0.9500
C5 C6 1.395(9)
C6 H6 0.9500
C6 C7 1.397(8)
C7 C8 1.410(8)
C7 C9 1.434(8)
C9 C10 1.385(8)
C9 C11 1.484(8)
C10 H10 0.9500
C11 H11 1.0000
C11 C12 1.525(9)
C12 H12A 0.9900
C12 H12B 0.9900
C12 C13 1.532(8)
C13 H13A 0.9900
C13 H13B 0.9900
C13 C14 1.540(8)
C14 H14 1.0000
C14 C22 1.516(9)
C15 H15A 0.9900
C15 H15B 0.9900
C15 C16 1.511(8)
C16 C17 1.374(8)
C16 C21 1.392(8)
C17 H17 0.9500
C17 C18 1.415(9)
C18 H18 0.9500
C18 C19 1.374(10)
C19 H19 0.9500
C19 C20 1.358(10)
C20 H20 0.9500
C20 C21 1.405(9)
C21 H21 0.9500
C23 H23 1.0000
C23 C24 1.533(8)
C23 C26 1.543(9)
C25 H25A 0.9800
C25 H25B 0.9800
C25 H25C 0.9800
C26 H26A 0.9900
C26 H26B 0.9900
C26 C27 1.519(9)
C27 H27 1.0000
C27 C28 1.506(12)
C27 C29 1.498(13)
C28 H28A 0.9800
C28 H28B 0.9800
C28 H28C 0.9800
C29 H29A 0.9800
C29 H29B 0.9800
C29 H29C 0.9800
O7 C22B 1.263(7)
O8 C24B 1.211(7)
O9 C24B 1.330(7)
O9 C25B 1.449(9)
N7 H7 0.8800
N7 C8B 1.372(9)
N7 C10B 1.359(9)
N8 C11B 1.484(8)
N8 C14B 1.478(7)
N8 C15B 1.467(8)
N9 H9 0.8800
N9 C22B 1.326(8)
N9 C23B 1.429(8)
C1B H1BA 0.9800
C1B H1BB 0.9800
C1B H1BC 0.9800
C1B C2B 1.335(16)
C2B H2BA 0.9900
C2B H2BB 0.9900
C2B C3B 1.503(12)
C3B C4B 1.394(12)
C3B C8B 1.393(10)
C4B H4B 0.9500
C4B C5B 1.407(12)
C5B H5B 0.9500
C5B C6B 1.380(10)
C6B H6B 0.9500
C6B C7B 1.397(9)
C7B C8B 1.433(9)
C7B C9B 1.435(9)
C9B C10B 1.362(9)
C9B C11B 1.502(9)
C10B H10B 0.9500
C11B H11B 1.0000
C11B C12B 1.515(9)
C12B H12C 0.9900
C12B H12D 0.9900
C12B C13B 1.548(9)
C13B H13C 0.9900
C13B H13D 0.9900
C13B C14B 1.548(8)
C14B H14B 1.0000
C14B C22B 1.504(9)
C15B H15C 0.9900
C15B H15D 0.9900
C15B C16B 1.495(9)
C16B C17B 1.400(10)
C16B C21B 1.369(11)
C17B H17B 0.9500
C17B C18B 1.346(13)
C18B H18B 0.9500
C18B C19B 1.343(17)
C19B H19B 0.9500
C19B C20B 1.373(18)
C20B H20B 0.9500
C20B C21B 1.383(13)
C21B H21B 0.9500
C23B H23B 1.0000
C23B C24B 1.519(9)
C23B C26B 1.538(9)
C25B H25D 0.9800
C25B H25E 0.9800
C25B H25F 0.9800
C26B H26C 0.9900
C26B H26D 0.9900
C26B C27B 1.529(10)
C27B H27B 1.0000
C27B C28B 1.534(12)
C27B C29B 1.492(12)
C28B H28D 0.9800
C28B H28E 0.9800
C28B H28F 0.9800
C29B H29D 0.9800
C29B H29E 0.9800
C29B H29F 0.9800
O4 C22A 1.232(7)
O5 C24A 1.203(8)
O6 C24A 1.322(8)
O6 C25A 1.472(11)
N4 H4A 0.8800
N4 C8A 1.373(7)
N4 C10A 1.381(7)
N5 C11A 1.465(7)
N5 C14A 1.467(7)
N5 C15A 1.466(8)
N6 H6A 0.8800
N6 C22A 1.318(8)
N6 C23A 1.459(7)
C1A H1AA 0.9800
C1A H1AB 0.9800
C1A H1AC 0.9800
C1A C2A 1.510(9)
C2A H2AA 0.9900
C2A H2AB 0.9900
C2A C3A 1.489(9)
C3A C4A 1.409(9)
C3A C8A 1.424(8)
C4A H4AA 0.9500
C4A C5A 1.386(10)
C5A H5A 0.9500
C5A C6A 1.368(9)
C6A H6AA 0.9500
C6A C7A 1.407(8)
C7A C8A 1.404(8)
C7A C9A 1.448(8)
C9A C10A 1.383(8)
C9A C11A 1.487(8)
C10A H10A 0.9500
C11A H11A 1.0000
C11A C12A 1.525(10)
C12A H12E 0.9900
C12A H12F 0.9900
C12A C13A 1.529(9)
C13A H13E 0.9900
C13A H13F 0.9900
C13A C14A 1.548(9)
C14A H14A 1.0000
C14A C22A 1.537(8)
C15A H15E 0.9900
C15A H15F 0.9900
C15A C16A 1.529(9)
C16A C17A 1.382(8)
C16A C21A 1.392(10)
C17A H17A 0.9500
C17A C18A 1.381(11)
C18A H18A 0.9500
C18A C19A 1.379(13)
C19A H19A 0.9500
C19A C20A 1.364(12)
C20A H20A 0.9500
C20A C21A 1.416(10)
C21A H21A 0.9500
C23A H23A 1.0000
C23A C24A 1.531(10)
C23A C26A 1.509(10)
C25A H25G 0.9800
C25A H25H 0.9800
C25A H25I 0.9800
C26A H26E 0.9900
C26A H26F 0.9900
C26A C27A 1.542(10)
C27A H27A 1.0000
C27A C28A 1.508(12)
C27A C29A 1.557(11)
C28A H28G 0.9800
C28A H28H 0.9800
C28A H28I 0.9800
C29A H29G 0.9800
C29A H29H 0.9800
C29A H29I 0.9800
O10 C22C 1.240(7)
O11 C24C 1.193(7)
O12 C24C 1.338(7)
O12 C25C 1.446(9)
N10 H10C 0.8800
N10 C8C 1.379(7)
N10 C10C 1.401(8)
N11 C11C 1.483(8)
N11 C14C 1.457(7)
N11 C15C 1.470(12)
N12 H12 0.8800
N12 C22C 1.327(8)
N12 C23C 1.446(7)
C1C H1CA 0.9800
C1C H1CB 0.9800
C1C H1CC 0.9800
C1C C2C 1.498(12)
C2C H2CA 0.9900
C2C H2CB 0.9900
C2C C3C 1.498(10)
C3C C4C 1.397(9)
C3C C8C 1.406(9)
C4C H4C 0.9500
C4C C5C 1.411(10)
C5C H5C 0.9500
C5C C6C 1.387(9)
C6C H6C 0.9500
C6C C7C 1.408(8)
C7C C8C 1.404(9)
C7C C9C 1.442(8)
C9C C10C 1.351(9)
C9C C11C 1.511(10)
C10C H10D 0.9500
C11C H11C 1.0000
C11C C12C 1.481(12)
C12C H12G 0.9900
C12C H12H 0.9900
C12C C13C 1.534(14)
C13C H13G 0.9900
C13C H13H 0.9900
C13C C14C 1.518(10)
C14C H14C 1.0000
C14C C22C 1.525(8)
C15C H15G 0.9900
C15C H15H 0.9900
C15C C16C 1.521(11)
C16C C17C 1.395(10)
C16C C21C 1.390(12)
C17C H17C 0.9500
C17C C18C 1.384(11)
C18C H18C 0.9500
C18C C19C 1.353(16)
C19C H19C 0.9500
C19C C20C 1.366(18)
C20C H20C 0.9500
C20C C21C 1.365(14)
C21C H21C 0.9500
C23C H23C 1.0000
C23C C24C 1.533(8)
C23C C26C 1.530(9)
C25C H25J 0.9800
C25C H25K 0.9800
C25C H25L 0.9800
C26C H26G 0.9900
C26C H26H 0.9900
C26C C27C 1.523(10)
C27C H27C 1.0000
C27C C28C 1.522(10)
C27C C29C 1.538(12)
C28C H28J 0.9800
C28C H28K 0.9800
C28C H28L 0.9800
C29C H29J 0.9800
C29C H29K 0.9800
C29C H29L 0.9800

loop_
_geom_hbond_atom_site_label_D
_geom_hbond_atom_site_label_H
_geom_hbond_atom_site_label_A
_geom_hbond_distance_DH
_geom_hbond_distance_HA
_geom_hbond_distance_DA
_geom_hbond_angle_DHA
_geom_hbond_site_symmetry_A
N1 H1 O10 0.88 1.98 2.853(7) 169.1 .
N7 H7 O4 0.88 1.93 2.801(7) 171.4 1_554
N4 H4A O7 0.88 1.96 2.828(7) 168.2 .
N10 H10C O1 0.88 2.01 2.862(7) 164.0 1_554

loop_
_geom_torsion_atom_site_label_1
_geom_torsion_atom_site_label_2
_geom_torsion_atom_site_label_3
_geom_torsion_atom_site_label_4
_geom_torsion
N2 C11 C12 C13 43.0(6)
N2 C14 C22 O1 172.9(5)
N2 C14 C22 N3 -10.0(7)
N2 C15 C16 C17 -116.5(6)
N2 C15 C16 C21 60.5(8)
N3 C23 C24 O2 -15.2(8)
N3 C23 C24 O3 164.1(5)
N3 C23 C26 C27 42.4(8)
C1 C2 C3 C4 6.3(11)
C1 C2 C3 C8 -172.1(7)
C2 C3 C4 C5 -178.2(8)
C2 C3 C8 N1 -1.3(11)
C2 C3 C8 C7 177.8(7)
C3 C4 C5 C6 1.3(13)
C4 C3 C8 N1 -179.8(7)
C4 C3 C8 C7 -0.7(10)
C4 C5 C6 C7 -2.3(11)
C5 C6 C7 C8 1.8(10)
C5 C6 C7 C9 -178.9(7)
C6 C7 C8 N1 178.9(6)
C6 C7 C8 C3 -0.3(10)
C6 C7 C9 C10 -179.4(7)
C6 C7 C9 C11 3.6(11)
C7 C9 C10 N1 0.7(8)
C7 C9 C11 N2 -163.3(5)
C7 C9 C11 C12 78.5(7)
C8 N1 C10 C9 -1.1(8)
C8 C3 C4 C5 0.3(11)
C8 C7 C9 C10 -0.1(7)
C8 C7 C9 C11 -177.1(6)
C9 C7 C8 N1 -0.5(7)
C9 C7 C8 C3 -179.8(6)
C9 C11 C12 C13 166.6(5)
C10 N1 C8 C3 -179.8(7)
C10 N1 C8 C7 1.0(8)
C10 C9 C11 N2 20.5(9)
C10 C9 C11 C12 -97.7(8)
C11 N2 C14 C13 4.5(6)
C11 N2 C14 C22 125.4(5)
C11 N2 C15 C16 -177.8(5)
C11 C9 C10 N1 177.5(6)
C11 C12 C13 C14 -39.8(6)
C12 C13 C14 N2 22.2(7)
C12 C13 C14 C22 -100.2(6)
C13 C14 C22 O1 -68.5(7)
C13 C14 C22 N3 108.6(6)
C14 N2 C11 C9 -155.1(5)
C14 N2 C11 C12 -29.7(6)
C14 N2 C15 C16 61.2(6)
C15 N2 C11 C9 80.8(6)
C15 N2 C11 C12 -153.7(5)
C15 N2 C14 C13 127.6(5)
C15 N2 C14 C22 -111.5(5)
C15 C16 C17 C18 177.8(6)
C15 C16 C21 C20 -177.1(6)
C16 C17 C18 C19 -1.1(10)
C17 C16 C21 C20 -0.1(9)
C17 C18 C19 C20 0.7(11)
C18 C19 C20 C21 0.0(11)
C19 C20 C21 C16 -0.2(10)
C21 C16 C17 C18 0.8(9)
C22 N3 C23 C24 -148.4(5)
C22 N3 C23 C26 85.2(7)
C23 N3 C22 O1 -2.7(9)
C23 N3 C22 C14 -179.7(5)
C23 C26 C27 C28 -166.0(6)
C23 C26 C27 C29 69.8(9)
C24 C23 C26 C27 -81.5(7)
C25 O3 C24 O2 -2.5(9)
C25 O3 C24 C23 178.2(6)
C26 C23 C24 O2 110.8(7)
C26 C23 C24 O3 -69.9(6)
N8 C11B C12B C13B 43.6(6)
N8 C14B C22B O7 168.1(5)
N8 C14B C22B N9 -15.2(7)
N8 C15B C16B C17B -98.3(8)
N8 C15B C16B C21B 79.2(9)
N9 C23B C24B O8 -23.4(9)
N9 C23B C24B O9 158.6(5)
N9 C23B C26B C27B 58.9(8)
C1B C2B C3B C4B -48(2)
C1B C2B C3B C8B 133.5(17)
C2B C3B C4B C5B -179.3(8)
C2B C3B C8B N7 -0.9(12)
C2B C3B C8B C7B 178.1(7)
C3B C4B C5B C6B 0.9(11)
C4B C3B C8B N7 -179.7(7)
C4B C3B C8B C7B -0.7(10)
C4B C5B C6B C7B 0.0(10)
C5B C6B C7B C8B -1.2(9)
C5B C6B C7B C9B 179.4(7)
C6B C7B C8B N7 -179.2(5)
C6B C7B C8B C3B 1.6(9)
C6B C7B C9B C10B 178.9(7)
C6B C7B C9B C11B 2.1(11)
C7B C9B C10B N7 0.5(8)
C7B C9B C11B N8 -154.4(6)
C7B C9B C11B C12B 91.2(8)
C8B N7 C10B C9B -0.3(8)
C8B C3B C4B C5B -0.6(11)
C8B C7B C9B C10B -0.5(7)
C8B C7B C9B C11B -177.3(6)
C9B C7B C8B N7 0.4(6)
C9B C7B C8B C3B -178.9(6)
C9B C11B C12B C13B 163.7(6)
C10B N7 C8B C3B 179.1(7)
C10B N7 C8B C7B -0.1(7)
C10B C9B C11B N8 29.5(9)
C10B C9B C11B C12B -85.0(8)
C11B N8 C14B C13B 15.0(6)
C11B N8 C14B C22B 134.4(5)
C11B N8 C15B C16B -167.7(5)
C11B C9B C10B N7 177.2(6)
C11B C12B C13B C14B -34.4(7)
C12B C13B C14B N8 12.4(7)
C12B C13B C14B C22B -108.2(6)
C13B C14B C22B O7 -74.6(7)
C13B C14B C22B N9 102.1(6)
C14B N8 C11B C9B -158.7(5)
C14B N8 C11B C12B -36.8(6)
C14B N8 C15B C16B 69.1(7)
C15B N8 C11B C9B 74.7(7)
C15B N8 C11B C12B -163.4(5)
C15B N8 C14B C13B 140.9(5)
C15B N8 C14B C22B -99.7(6)
C15B C16B C17B C18B 178.1(7)
C15B C16B C21B C20B -177.8(9)
C16B C17B C18B C19B -1.7(14)
C17B C16B C21B C20B -0.2(13)
C17B C18B C19B C20B 2.6(17)
C18B C19B C20B C21B -2.3(19)
C19B C20B C21B C16B 1.1(17)
C21B C16B C17B C18B 0.5(12)
C22B N9 C23B C24B -151.7(5)
C22B N9 C23B C26B 86.8(7)
C23B N9 C22B O7 0.8(9)
C23B N9 C22B C14B -175.9(5)
C23B C26B C27B C28B -118.5(8)
C23B C26B C27B C29B 119.1(8)
C24B C23B C26B C27B -62.4(8)
C25B O9 C24B O8 -1.1(11)
C25B O9 C24B C23B 177.0(7)
C26B C23B C24B O8 99.2(7)
C26B C23B C24B O9 -78.9(7)
N5 C11A C12A C13A 40.2(6)
N5 C14A C22A O4 165.0(5)
N5 C14A C22A N6 -17.1(7)
N5 C15A C16A C17A -94.1(7)
N5 C15A C16A C21A 82.5(7)
N6 C23A C24A O5 -11.2(9)
N6 C23A C24A O6 168.4(6)
N6 C23A C26A C27A 53.8(8)
C1A C2A C3A C4A -7.4(10)
C1A C2A C3A C8A 170.7(6)
C2A C3A C4A C5A 178.0(6)
C2A C3A C8A N4 1.1(9)
C2A C3A C8A C7A -178.4(6)
C3A C4A C5A C6A -0.2(11)
C4A C3A C8A N4 179.5(6)
C4A C3A C8A C7A -0.1(8)
C4A C5A C6A C7A 1.0(10)
C5A C6A C7A C8A -1.3(9)
C5A C6A C7A C9A -178.6(6)
C6A C7A C8A N4 -178.8(5)
C6A C7A C8A C3A 0.8(9)
C6A C7A C9A C10A 178.7(6)
C6A C7A C9A C11A 0.7(11)
C7A C9A C10A N4 -1.1(7)
C7A C9A C11A N5 -158.0(5)
C7A C9A C11A C12A 85.1(7)
C8A N4 C10A C9A 0.6(7)
C8A C3A C4A C5A -0.3(9)
C8A C7A C9A C10A 1.1(6)
C8A C7A C9A C11A -176.9(6)
C9A C7A C8A N4 -0.8(6)
C9A C7A C8A C3A 178.8(5)
C9A C11A C12A C13A 162.8(5)
C10A N4 C8A C3A -179.5(6)
C10A N4 C8A C7A 0.1(6)
C10A C9A C11A N5 24.5(9)
C10A C9A C11A C12A -92.5(8)
C11A N5 C14A C13A 12.9(6)
C11A N5 C14A C22A 133.6(5)
C11A N5 C15A C16A -172.2(5)
C11A C9A C10A N4 176.9(6)
C11A C12A C13A C14A -32.1(7)
C12A C13A C14A N5 12.6(7)
C12A C13A C14A C22A -108.6(6)
C13A C14A C22A O4 -76.9(7)
C13A C14A C22A N6 101.0(6)
C14A N5 C11A C9A -156.8(5)
C14A N5 C11A C12A -33.1(6)
C14A N5 C15A C16A 62.9(7)
C15A N5 C11A C9A 75.6(6)
C15A N5 C11A C12A -160.8(5)
C15A N5 C14A C13A 140.4(5)
C15A N5 C14A C22A -98.9(6)
C15A C16A C17A C18A 173.4(6)
C15A C16A C21A C20A -173.4(6)
C16A C17A C18A C19A 1.8(12)
C17A C16A C21A C20A 3.2(10)
C17A C18A C19A C20A -0.6(13)
C18A C19A C20A C21A 0.6(13)
C19A C20A C21A C16A -2.0(11)
C21A C16A C17A C18A -3.1(10)
C22A N6 C23A C24A -161.0(6)
C22A N6 C23A C26A 70.8(8)
C23A N6 C22A O4 -6.6(10)
C23A N6 C22A C14A 175.6(5)
C23A C26A C27A C28A -150.2(6)
C23A C26A C27A C29A 84.9(7)
C24A C23A C26A C27A -68.6(8)
C25A O6 C24A O5 2.6(11)
C25A O6 C24A C23A -177.0(7)
C26A C23A C24A O5 114.4(7)
C26A C23A C24A O6 -66.1(7)
N11 C11C C12C C13C -24.0(11)
N11 C14C C22C O10 158.0(6)
N11 C14C C22C N12 -22.7(8)
N11 C15C C16C C17C 81.3(8)
N11 C15C C16C C21C -97.6(9)
N12 C23C C24C O11 -15.4(9)
N12 C23C C24C O12 167.6(5)
N12 C23C C26C C27C 71.0(7)
C1C C2C C3C C4C 93.4(8)
C1C C2C C3C C8C -84.6(8)
C2C C3C C4C C5C 180.0(7)
C2C C3C C8C N10 -0.1(10)
C2C C3C C8C C7C -178.5(6)
C3C C4C C5C C6C -1.1(10)
C4C C3C C8C N10 -178.2(6)
C4C C3C C8C C7C 3.3(9)
C4C C5C C6C C7C 2.8(10)
C5C C6C C7C C8C -1.5(9)
C5C C6C C7C C9C 176.0(7)
C6C C7C C8C N10 179.6(6)
C6C C7C C8C C3C -1.7(9)
C6C C7C C9C C10C -178.0(7)
C6C C7C C9C C11C -0.1(12)
C7C C9C C10C N10 -1.0(8)
C7C C9C C11C N11 -176.1(7)
C7C C9C C11C C12C 62.1(11)
C8C N10 C10C C9C 2.0(8)
C8C C3C C4C C5C -1.9(10)
C8C C7C C9C C10C -0.3(7)
C8C C7C C9C C11C 177.6(7)
C9C C7C C8C N10 1.5(7)
C9C C7C C8C C3C -179.8(6)
C9C C11C C12C C13C 100.1(9)
C10C N10 C8C C3C 179.2(6)
C10C N10 C8C C7C -2.1(7)
C10C C9C C11C N11 1.2(13)
C10C C9C C11C C12C -120.5(9)
C11C N11 C14C C13C 21.4(8)
C11C N11 C14C C22C 142.7(7)
C11C N11 C15C C16C -166.9(6)
C11C C9C C10C N10 -178.7(8)
C11C C12C C13C C14C 37.1(10)
C12C C13C C14C N11 -35.5(8)
C12C C13C C14C C22C -157.1(6)
C13C C14C C22C O10 -86.4(8)
C13C C14C C22C N12 92.9(7)
C14C N11 C11C C9C -126.7(7)
C14C N11 C11C C12C 1.8(10)
C14C N11 C15C C16C 68.4(7)
C15C N11 C11C C9C 106.6(8)
C15C N11 C11C C12C -124.9(9)
C15C N11 C14C C13C 146.3(6)
C15C N11 C14C C22C -92.4(7)
C15C C16C C17C C18C -176.5(7)
C15C C16C C21C C20C 177.3(9)
C16C C17C C18C C19C -1.6(13)
C17C C16C C21C C20C -1.6(13)
C17C C18C C19C C20C -0.1(17)
C18C C19C C20C C21C 1.0(19)
C19C C20C C21C C16C -0.1(18)
C21C C16C C17C C18C 2.4(11)
C22C N12 C23C C24C -160.0(6)
C22C N12 C23C C26C 75.7(8)
C23C N12 C22C O10 -6.3(11)
C23C N12 C22C C14C 174.4(6)
C23C C26C C27C C28C -67.0(8)
C23C C26C C27C C29C 168.1(7)
C24C C23C C26C C27C -50.8(7)
C25C O12 C24C O11 3.0(10)
C25C O12 C24C C23C -180.0(6)
C26C C23C C24C O11 111.6(7)
C26C C23C C24C O12 -65.4(7)
